data_2205936
loop_
_publ_author_name
'Si-Qian Wang'
'Zhen-Feng Zhang'
'Xin Wang'
'Mei-Yu Huang'
'Ying-Yan Jiang'

_publ_section_title
;
 4-Methoxy-2-methyl-<i>N</i>-phenylaniline
;
_journal_issue 6
_journal_name_full 'Acta Crystallographica Section E'
_journal_page_first o1872
_journal_page_last o1874
_journal_paper_doi 10.1107/S1600536805015783
_journal_volume 61
_journal_year 2005
_chemical_formula_iupac 'C14 H15 N O'
_chemical_formula_moiety 'C14 H15 N O'
_chemical_formula_sum 'C14 H15 N O'
_chemical_formula_weight 213.27
_chemical_melting_point 346.0(10)
_chemical_name_systematic
;
4-Methoxy-2-methyl-N-phenylaniline
;
_space_group_IT_number 4
_symmetry_cell_setting monoclinic
_symmetry_space_group_name_Hall 'P 2yb'
_symmetry_space_group_name_H-M 'P 1 21 1'
_atom_sites_solution_hydrogens geom
_atom_sites_solution_primary direct
_atom_sites_solution_secondary difmap
_cell_angle_alpha 90.00
_cell_angle_beta 109.14(3)
_cell_angle_gamma 90.00
_cell_formula_units_Z 2
_cell_length_a 6.3265(13)
_cell_length_b 11.047(2)
_cell_length_c 9.0030(18)
_cell_measurement_reflns_used 5203
_cell_measurement_temperature 293(2)
_cell_measurement_theta_max 27.42
_cell_measurement_theta_min 2.39
_cell_volume 594.4(2)
_computing_cell_refinement RAPID-AUTO
_computing_data_collection 'RAPID-AUTO (Rigaku, 2003)'
_computing_data_reduction RAPID-AUTO
_computing_molecular_graphics 'SHELXTL (Sheldrick, 1997b)'
_computing_publication_material SHELXTL
_computing_structure_refinement 'SHELXL97 (Sheldrick, 1997a)'
_computing_structure_solution 'SHELXS97 (Sheldrick, 1997a)'
_diffrn_ambient_temperature 293(2)
_diffrn_measured_fraction_theta_full 0.997
_diffrn_measured_fraction_theta_max 0.997
_diffrn_measurement_device_type 'Rigaku R-AXIS RAPID imaging-plate'
_diffrn_measurement_method oscillation
_diffrn_radiation_monochromator graphite
_diffrn_radiation_source 'Rotating Anode'
_diffrn_radiation_type MoK\a
_diffrn_radiation_wavelength 0.71073
_diffrn_reflns_av_R_equivalents 0.0000
_diffrn_reflns_av_sigmaI/netI 0.0308
_diffrn_reflns_limit_h_max 8
_diffrn_reflns_limit_h_min 0
_diffrn_reflns_limit_k_max 14
_diffrn_reflns_limit_k_min 0
_diffrn_reflns_limit_l_max 11
_diffrn_reflns_limit_l_min -11
_diffrn_reflns_number 5203
_diffrn_reflns_theta_full 27.42
_diffrn_reflns_theta_max 27.42
_diffrn_reflns_theta_min 2.39
_diffrn_standards_decay_% 0
_diffrn_standards_interval_count 0
_diffrn_standards_interval_time 0
_diffrn_standards_number 0
_exptl_absorpt_coefficient_mu 0.075
_exptl_absorpt_correction_T_max 0.9864
_exptl_absorpt_correction_T_min 0.9434
_exptl_absorpt_correction_type empirical
_exptl_absorpt_process_details '(ABSCOR: Higashi, 1995)'
_exptl_crystal_colour colourless
_exptl_crystal_density_diffrn 1.192
_exptl_crystal_density_method 'not measured'
_exptl_crystal_description platelet
_exptl_crystal_F_000 228
_exptl_crystal_size_max 0.79
_exptl_crystal_size_mid 0.71
_exptl_crystal_size_min 0.18
_refine_diff_density_max 0.105
_refine_diff_density_min -0.139
_refine_ls_extinction_coef 0.19(2)
_refine_ls_extinction_method 'SHELXL97 (Sheldrick, 1997a)'
_refine_ls_goodness_of_fit_ref 1.012
_refine_ls_hydrogen_treatment constr
_refine_ls_matrix_type full
_refine_ls_number_parameters 146
_refine_ls_number_reflns 1424
_refine_ls_number_restraints 1
_refine_ls_restrained_S_all 1.011
_refine_ls_R_factor_all 0.0376
_refine_ls_R_factor_gt 0.0337
_refine_ls_shift/su_max 0.000
_refine_ls_shift/su_mean 0.000
_refine_ls_structure_factor_coef Fsqd
_refine_ls_weighting_details 'calc w = 1/[\s^2^(Fo^2^)+(0.0661P)^2^] where P = (Fo^2^+2Fc^2^)/3'
_refine_ls_weighting_scheme calc
_refine_ls_wR_factor_gt 0.0955
_refine_ls_wR_factor_ref 0.0973
_reflns_number_gt 1248
_reflns_number_total 1424
_reflns_threshold_expression I>2\s(I)
_cod_data_source_file fl6168.cif
_cod_data_source_block I
_cod_depositor_comments
;
The following automatic conversions were performed:
'_symmetry_cell_setting' value 'Monoclinic' changed to 'monoclinic'
according to '/home/saulius/struct/CIF-dictionaries/cif_core.dic'
dictionary named 'cif_core.dic' version 2.4.1 from 2010-06-29.

Automatic conversion script
Id: cif_fix_enum 1527 2010-12-29 10:47:43Z saulius 

The following automatic conversions were performed:

'_chemical_melting_point' value '345--347' was changed to '346.0(10)'
- the average value was taken and precision was estimated.

Automatic conversion script
Id: cif_fix_values 1646 2011-03-28 12:23:43Z adriana 

The following automatic conversions were performed:

'_chemical_melting_point' value '345--347' was changed to '346.0(10)'
- the average value was taken and precision was
estimated.

'_symmetry_cell_setting' value 'Monoclinic' changed to
'monoclinic' according to
/home/saulius/struct/CIF-dictionaries/cif_core.dic dictionary named
'cif_core.dic' version 2.4.1 from 2010-06-29.

Automatic conversion script
Id: cif_fix_values 1715 2011-07-08 13:25:40Z adriana 
;
_cod_original_sg_symbol_H-M 'P 21'
_cod_database_code 2205936
_cod_database_fobs_code 2205936

loop_
_symmetry_equiv_pos_as_xyz
'x, y, z'
'-x, y+1/2, -z'

loop_
_atom_site_label
_atom_site_fract_x
_atom_site_fract_y
_atom_site_fract_z
_atom_site_U_iso_or_equiv
_atom_site_adp_type
_atom_site_calc_flag
_atom_site_refinement_flags
_atom_site_occupancy
_atom_site_type_symbol
O1 0.3265(2) 0.66277(13) 0.72281(15) 0.0621(4) Uani d . 1 O
N1 0.3033(3) 0.9632(2) 0.21992(18) 0.0745(6) Uani d . 1 N
H1A 0.4130 1.0122 0.2312 0.089 Uiso calc R 1 H
C1 0.4484(3) 0.78547(19) 0.3847(2) 0.0559(4) Uani d . 1 C
C2 0.3091(3) 0.88723(18) 0.34898(18) 0.0553(4) Uani d . 1 C
C3 0.1761(4) 0.91264(18) 0.4393(2) 0.0638(5) Uani d . 1 C
H3A 0.0840 0.9805 0.4152 0.077 Uiso calc R 1 H
C4 0.1748(3) 0.84048(18) 0.5648(2) 0.0598(5) Uani d . 1 C
H4A 0.0830 0.8592 0.6238 0.072 Uiso calc R 1 H
C5 0.3118(3) 0.74099(16) 0.60035(18) 0.0483(4) Uani d . 1 C
C6 0.4495(3) 0.71469(18) 0.5125(2) 0.0544(4) Uani d . 1 C
H6A 0.5446 0.6482 0.5396 0.065 Uiso calc R 1 H
C7 0.1981(4) 0.6904(2) 0.8220(2) 0.0683(6) Uani d . 1 C
H7A 0.2229 0.6295 0.9020 0.102 Uiso calc R 1 H
H7B 0.0422 0.6924 0.7606 0.102 Uiso calc R 1 H
H7C 0.2425 0.7679 0.8704 0.102 Uiso calc R 1 H
C8 0.5938(4) 0.7511(3) 0.2881(3) 0.0901(8) Uani d . 1 C
H8A 0.6765 0.6792 0.3308 0.135 Uiso calc R 1 H
H8B 0.6960 0.8159 0.2905 0.135 Uiso calc R 1 H
H8C 0.5014 0.7364 0.1815 0.135 Uiso calc R 1 H
C9 0.1317(3) 0.96263(15) 0.07779(18) 0.0494(4) Uani d . 1 C
C10 0.1369(3) 1.04281(17) -0.0403(2) 0.0552(4) Uani d . 1 C
H10A 0.2579 1.0949 -0.0235 0.066 Uiso calc R 1 H
C11 -0.0345(4) 1.0459(2) -0.1815(2) 0.0640(5) Uani d . 1 C
H11A -0.0286 1.1004 -0.2587 0.077 Uiso calc R 1 H
C12 -0.2155(3) 0.9688(2) -0.2098(2) 0.0693(5) Uani d . 1 C
H12A -0.3316 0.9711 -0.3053 0.083 Uiso calc R 1 H
C13 -0.2209(3) 0.8884(2) -0.0938(2) 0.0674(5) Uani d . 1 C
H13A -0.3413 0.8356 -0.1120 0.081 Uiso calc R 1 H
C14 -0.0504(3) 0.88494(17) 0.0487(2) 0.0575(4) Uani d . 1 C
H14A -0.0572 0.8304 0.1258 0.069 Uiso calc R 1 H

loop_
_atom_site_aniso_label
_atom_site_aniso_U_11
_atom_site_aniso_U_22
_atom_site_aniso_U_33
_atom_site_aniso_U_12
_atom_site_aniso_U_13
_atom_site_aniso_U_23
O1 0.0756(8) 0.0637(8) 0.0547(7) 0.0098(7) 0.0319(6) 0.0106(6)
N1 0.0729(10) 0.0880(12) 0.0535(8) -0.0365(10) 0.0084(7) 0.0150(9)
C1 0.0515(9) 0.0750(12) 0.0425(8) -0.0112(8) 0.0175(7) -0.0069(8)
C2 0.0569(9) 0.0624(10) 0.0430(8) -0.0177(8) 0.0116(7) 0.0006(8)
C3 0.0712(11) 0.0575(11) 0.0622(11) 0.0078(9) 0.0212(9) 0.0098(9)
C4 0.0650(10) 0.0635(11) 0.0591(10) 0.0086(9) 0.0316(8) 0.0027(9)
C5 0.0529(8) 0.0517(9) 0.0398(7) -0.0032(7) 0.0145(6) -0.0015(7)
C6 0.0539(10) 0.0621(10) 0.0487(8) 0.0058(8) 0.0188(7) -0.0015(8)
C7 0.0810(13) 0.0757(14) 0.0582(10) -0.0048(11) 0.0365(9) 0.0066(10)
C8 0.0864(15) 0.129(2) 0.0729(14) 0.0006(17) 0.0512(13) -0.0009(15)
C9 0.0585(9) 0.0467(8) 0.0463(8) -0.0058(8) 0.0215(7) -0.0035(7)
C10 0.0658(10) 0.0464(8) 0.0571(9) -0.0096(8) 0.0253(8) -0.0004(8)
C11 0.0803(12) 0.0583(10) 0.0543(10) 0.0015(10) 0.0233(8) 0.0112(9)
C12 0.0696(13) 0.0756(13) 0.0535(10) -0.0036(11) 0.0076(9) 0.0024(10)
C13 0.0644(11) 0.0726(12) 0.0612(10) -0.0196(10) 0.0150(9) -0.0033(10)
C14 0.0671(11) 0.0548(10) 0.0521(9) -0.0128(9) 0.0218(8) 0.0016(8)

loop_
_atom_type_symbol
_atom_type_description
_atom_type_scat_dispersion_real
_atom_type_scat_dispersion_imag
_atom_type_scat_source
C C 0.0033 0.0016 'International Tables Vol C Tables 4.2.6.8 and 6.1.1.4'
H H 0.0000 0.0000 'International Tables Vol C Tables 4.2.6.8 and 6.1.1.4'
N N 0.0061 0.0033 'International Tables Vol C Tables 4.2.6.8 and 6.1.1.4'
O O 0.0106 0.0060 'International Tables Vol C Tables 4.2.6.8 and 6.1.1.4'

loop_
_geom_angle_atom_site_label_1
_geom_angle_atom_site_label_2
_geom_angle_atom_site_label_3
_geom_angle
_geom_angle_publ_flag
C5 O1 C7 117.64(15) yes
C6 C1 C2 118.31(16) no
C6 C1 C8 119.9(2) no
C2 C1 C8 121.81(19) no
C2 N1 H1A 118.13 yes
C3 C2 C1 119.25(16) no
C3 C2 N1 120.3(2) yes
C3 C4 H4A 120.68 no
C1 C2 N1 120.45(18) no
C1 C6 H6A 119.32 no
C1 C8 H8A 109.47 no
C1 C8 H8B 109.47 no
C1 C8 H8C 109.47 no
H8A C8 H8C 109.47 no
H8A C8 H8B 109.47 no
H8B C8 H8C 109.47 no
C2 C3 C4 122.18(19) no
C2 C3 H3A 118.93 no
C5 C4 C3 118.65(17) no
C5 C4 H4A 120.68 no
C4 C5 O1 124.10(15) no
C4 C3 H3A 118.93 no
C4 C5 C6 120.16(16) no
O1 C5 C6 115.74(16) no
O1 C7 H7B 109.47 no
O1 C7 H7C 109.47 no
O1 C7 H7A 109.47 no
H7A C7 H7C 109.47 no
H7B C7 H7C 109.47 no
H7A C7 H7B 109.47 no
C5 C6 C1 121.43(18) no
C5 C6 H6A 119.32 no
N1 C9 C14 121.87(15) yes
N1 C9 C10 119.81(16) yes
C9 N1 H1A 118.13 yes
C9 C14 H14A 119.83 no
C9 C10 H10A 119.58 no
C9 N1 C2 123.80(15) yes
C10 C11 C12 120.67(18) no
C10 C11 H11A 119.65 no
C11 C10 C9 120.87(17) no
C11 C10 H10A 119.57 no
C11 C12 H12A 120.56 no
C12 C13 C14 121.04(19) no
C12 C11 H11A 119.66 no
C12 C13 H13A 119.53 no
C13 C12 C11 118.79(18) no
C13 C12 H12A 120.56 no
C13 C14 C9 120.31(18) no
C14 C13 H13A 119.52 no
C14 C9 C10 118.31(16) no

loop_
_geom_bond_atom_site_label_1
_geom_bond_atom_site_label_2
_geom_bond_distance
_geom_bond_publ_flag
O1 C5 1.380(2) yes
O1 C7 1.424(2) yes
C7 H7A 0.960 no
C7 H7B 0.960 no
C7 H7C 0.960 no
N1 C9 1.380(2) yes
N1 C2 1.424(2) yes
N1 H1A 0.860 no
C1 C6 1.389(3) no
C1 C2 1.399(3) no
C1 C8 1.507(3) no
C8 H8A 0.960 no
C8 H8B 0.960 no
C8 H8C 0.960 no
C2 C3 1.377(3) no
C3 C4 1.385(3) no
C3 H3A 0.930 no
C4 C5 1.371(3) no
C4 H4A 0.930 no
C5 C6 1.386(2) no
C6 H6A 0.930 no
C9 C14 1.391(2) no
C9 C10 1.393(2) no
C10 C11 1.374(3) no
C10 H10A 0.930 no
C11 C12 1.382(3) no
C11 H11A 0.930 no
C12 C13 1.380(3) no
C12 H12A 0.930 no
C13 C14 1.380(3) no
C13 H13A 0.930 no
C14 H14A 0.930 no

loop_
_geom_hbond_atom_site_label_D
_geom_hbond_atom_site_label_H
_geom_hbond_atom_site_label_A
_geom_hbond_site_symmetry_A
_geom_hbond_distance_DH
_geom_hbond_distance_HA
_geom_hbond_distance_DA
_geom_hbond_angle_DHA
N1 H1A O1 2_656 0.86 2.28 3.134(2) 171

loop_
_cod_related_entry_id
_cod_related_entry_database
_cod_related_entry_code
1 ChemSpider 142641
